data_2207528
loop_
_publ_author_name
'Hui-Zhen Guo'
'Guo-Dong Yin'
'Neng-Fang She'
'An-Xin Wu'

_publ_section_title
;
 <i>N</i>-[4-(2,2-Dimethylpropionylamino)phenyl]-2,2-dimethylpropionamide
;
_journal_coeditor_code ER6031
_journal_issue 12
_journal_name_full 'Acta Crystallographica Section E'
_journal_page_first o4062
_journal_page_last o4063
_journal_paper_doi 10.1107/S1600536805035993
_journal_volume 61
_journal_year 2005
_chemical_formula_iupac 'C16 H24 N2 O2'
_chemical_formula_moiety 'C16 H24 N2 O2'
_chemical_formula_sum 'C16 H24 N2 O2'
_chemical_formula_weight 276.37
_chemical_name_systematic
;
N-[4-(2,2-Dimethylpropionylamino)phenyl]-2,2-dimethylpropionamide
;
_space_group_IT_number 14
_symmetry_cell_setting monoclinic
_symmetry_space_group_name_Hall '-P 2ybc'
_symmetry_space_group_name_H-M 'P 1 21/c 1'
_atom_sites_solution_hydrogens geom
_atom_sites_solution_primary direct
_atom_sites_solution_secondary difmap
_audit_creation_method SHELXL97
_cell_angle_alpha 90.00
_cell_angle_beta 96.613(6)
_cell_angle_gamma 90.00
_cell_formula_units_Z 2
_cell_length_a 12.166(4)
_cell_length_b 7.677(3)
_cell_length_c 9.243(3)
_cell_measurement_reflns_used 1225
_cell_measurement_temperature 292(2)
_cell_measurement_theta_max 23.63
_cell_measurement_theta_min 3.14
_cell_volume 857.5(5)
_computing_cell_refinement SMART
_computing_data_collection 'SMART (Bruker, 1997)'
_computing_data_reduction 'SAINT (Bruker, 1999)'
_computing_molecular_graphics 'SHELXTL (Sheldrick, 2001)'
_computing_publication_material SHELXTL
_computing_structure_refinement 'SHELXL97 (Sheldrick, 1997)'
_computing_structure_solution 'SHELXS97 (Sheldrick, 1997)'
_diffrn_ambient_temperature 292(2)
_diffrn_detector_area_resol_mean 10
_diffrn_measured_fraction_theta_full 0.989
_diffrn_measured_fraction_theta_max 0.989
_diffrn_measurement_device_type 'Bruker SMART 1K CCD area-detector'
_diffrn_measurement_method '\f and \w'
_diffrn_radiation_monochromator graphite
_diffrn_radiation_source 'fine-focus sealed tube'
_diffrn_radiation_type MoK\a
_diffrn_radiation_wavelength 0.71073
_diffrn_reflns_av_R_equivalents 0.0256
_diffrn_reflns_av_sigmaI/netI 0.0307
_diffrn_reflns_limit_h_max 12
_diffrn_reflns_limit_h_min -14
_diffrn_reflns_limit_k_max 9
_diffrn_reflns_limit_k_min -9
_diffrn_reflns_limit_l_max 9
_diffrn_reflns_limit_l_min -10
_diffrn_reflns_number 3943
_diffrn_reflns_theta_full 25.00
_diffrn_reflns_theta_max 25.00
_diffrn_reflns_theta_min 1.68
_diffrn_standards_number 0
_exptl_absorpt_coefficient_mu 0.071
_exptl_absorpt_correction_type none
_exptl_absorpt_process_details none
_exptl_crystal_colour colourless
_exptl_crystal_density_diffrn 1.070
_exptl_crystal_density_method 'not measured'
_exptl_crystal_description block
_exptl_crystal_F_000 300
_exptl_crystal_size_max 0.30
_exptl_crystal_size_mid 0.20
_exptl_crystal_size_min 0.10
_refine_diff_density_max 0.254
_refine_diff_density_min -0.149
_refine_ls_extinction_method none
_refine_ls_goodness_of_fit_ref 1.085
_refine_ls_hydrogen_treatment constr
_refine_ls_matrix_type full
_refine_ls_number_parameters 94
_refine_ls_number_reflns 1493
_refine_ls_number_restraints 0
_refine_ls_restrained_S_all 1.085
_refine_ls_R_factor_all 0.0905
_refine_ls_R_factor_gt 0.0679
_refine_ls_shift/su_max 0.000
_refine_ls_shift/su_mean 0.000
_refine_ls_structure_factor_coef Fsqd
_refine_ls_weighting_details 'calc w = 1/[\s^2^(Fo^2^)+(0.0699P)^2^+0.4858P] where P = (Fo^2^+2Fc^2^)/3'
_refine_ls_weighting_scheme calc
_refine_ls_wR_factor_gt 0.1608
_refine_ls_wR_factor_ref 0.1738
_reflns_number_gt 1136
_reflns_number_total 1493
_reflns_threshold_expression I>2\s(I)
_cod_data_source_file er6031.cif
_cod_data_source_block I
_cod_depositor_comments
;
The following automatic conversions were performed:
'_symmetry_cell_setting' value 'Monoclinic' changed to 'monoclinic'
according to '/home/saulius/struct/CIF-dictionaries/cif_core.dic'
dictionary named 'cif_core.dic' version 2.4.1 from 2010-06-29.

Automatic conversion script
Id: cif_fix_enum 1527 2010-12-29 10:47:43Z saulius 

The following automatic conversions were performed:

'_symmetry_cell_setting' value 'Monoclinic' changed to 'monoclinic'
according to /home/saulius/struct/CIF-dictionaries/cif_core.dic
dictionary named 'cif_core.dic' version 2.4.1 from 2010-06-29.

Automatic conversion script
Id: cif_fix_values 1715 2011-07-08 13:25:40Z adriana 
;
_cod_original_cell_volume 857.6(5)
_cod_original_sg_symbol_H-M 'P 21/c'
_cod_database_code 2207528
_cod_database_fobs_code 2207528

loop_
_symmetry_equiv_pos_as_xyz
'x, y, z'
'-x, y+1/2, -z+1/2'
'-x, -y, -z'
'x, -y-1/2, z-1/2'

loop_
_atom_site_label
_atom_site_fract_x
_atom_site_fract_y
_atom_site_fract_z
_atom_site_U_iso_or_equiv
_atom_site_adp_type
_atom_site_calc_flag
_atom_site_refinement_flags
_atom_site_occupancy
_atom_site_type_symbol
C1 0.9977(2) 0.3353(4) 1.0594(3) 0.0509(7) Uani d . 1 C
H1 0.9970 0.2244 1.0996 0.061 Uiso calc R 1 H
C2 0.9258(2) 0.3761(3) 0.9373(2) 0.0422(6) Uani d . 1 C
C3 0.9297(2) 0.5413(4) 0.8788(3) 0.0502(7) Uani d . 1 C
H3 0.8822 0.5696 0.7960 0.060 Uiso calc R 1 H
C4 0.7896(2) 0.1387(3) 0.9382(2) 0.0426(6) Uani d . 1 C
C5 0.6995(2) 0.0389(4) 0.8435(3) 0.0516(7) Uani d . 1 C
C6 0.6632(4) -0.1139(6) 0.9328(4) 0.1057(15) Uani d . 1 C
H6A 0.6277 -0.0703 1.0130 0.159 Uiso calc R 1 H
H6B 0.7268 -0.1815 0.9693 0.159 Uiso calc R 1 H
H6C 0.6123 -0.1858 0.8723 0.159 Uiso calc R 1 H
C7 0.6043(3) 0.1650(6) 0.8061(5) 0.1056(14) Uani d . 1 C
H7A 0.6299 0.2642 0.7564 0.158 Uiso calc R 1 H
H7B 0.5764 0.2025 0.8940 0.158 Uiso calc R 1 H
H7C 0.5463 0.1080 0.7443 0.158 Uiso calc R 1 H
C8 0.7409(4) -0.0320(5) 0.7054(4) 0.0936(13) Uani d . 1 C
H8A 0.6845 -0.1029 0.6535 0.140 Uiso calc R 1 H
H8B 0.8061 -0.1011 0.7310 0.140 Uiso calc R 1 H
H8C 0.7584 0.0632 0.6447 0.140 Uiso calc R 1 H
N1 0.84792(18) 0.2549(3) 0.8699(2) 0.0481(6) Uani d . 1 N
H1A 0.8370 0.2562 0.7763 0.058 Uiso calc R 1 H
O1 0.80386(17) 0.1170(3) 1.07033(18) 0.0636(7) Uani d . 1 O

loop_
_atom_site_aniso_label
_atom_site_aniso_U_11
_atom_site_aniso_U_22
_atom_site_aniso_U_33
_atom_site_aniso_U_12
_atom_site_aniso_U_13
_atom_site_aniso_U_23
C1 0.0620(17) 0.0496(16) 0.0387(14) -0.0061(14) -0.0044(12) 0.0050(12)
C2 0.0481(14) 0.0499(15) 0.0283(12) -0.0067(12) 0.0036(10) -0.0039(11)
C3 0.0578(16) 0.0591(17) 0.0307(13) -0.0077(14) -0.0076(11) 0.0059(12)
C4 0.0538(15) 0.0413(14) 0.0320(13) 0.0019(12) 0.0024(10) -0.0012(10)
C5 0.0621(17) 0.0540(16) 0.0368(13) -0.0131(14) -0.0028(12) 0.0015(12)
C6 0.129(3) 0.104(3) 0.080(3) -0.065(3) -0.010(2) 0.019(2)
C7 0.073(2) 0.109(3) 0.126(3) 0.004(2) -0.026(2) -0.002(3)
C8 0.130(3) 0.087(3) 0.064(2) -0.039(2) 0.011(2) -0.029(2)
N1 0.0588(13) 0.0591(14) 0.0251(10) -0.0158(11) -0.0005(9) 0.0005(10)
O1 0.0904(15) 0.0719(14) 0.0263(10) -0.0232(11) -0.0034(8) 0.0049(9)

loop_
_atom_type_symbol
_atom_type_description
_atom_type_scat_dispersion_real
_atom_type_scat_dispersion_imag
_atom_type_scat_source
C C 0.0033 0.0016 'International Tables Vol C Tables 4.2.6.8 and 6.1.1.4'
H H 0.0000 0.0000 'International Tables Vol C Tables 4.2.6.8 and 6.1.1.4'
N N 0.0061 0.0033 'International Tables Vol C Tables 4.2.6.8 and 6.1.1.4'
O O 0.0106 0.0060 'International Tables Vol C Tables 4.2.6.8 and 6.1.1.4'

loop_
_geom_angle_atom_site_label_1
_geom_angle_atom_site_label_2
_geom_angle_atom_site_label_3
_geom_angle_site_symmetry_1
_geom_angle
C3 C1 C2 3_767 120.0(2)
C3 C1 H1 3_767 120.0
C2 C1 H1 . 120.0
C3 C2 C1 . 118.7(2)
C3 C2 N1 . 118.8(2)
C1 C2 N1 . 122.5(2)
C1 C3 C2 3_767 121.3(2)
C1 C3 H3 3_767 119.3
C2 C3 H3 . 119.3
O1 C4 N1 . 122.5(2)
O1 C4 C5 . 120.8(2)
N1 C4 C5 . 116.6(2)
C7 C5 C8 . 110.7(3)
C7 C5 C4 . 106.8(3)
C8 C5 C4 . 111.9(2)
C7 C5 C6 . 110.6(3)
C8 C5 C6 . 108.8(3)
C4 C5 C6 . 107.9(2)
C5 C6 H6A . 109.5
C5 C6 H6B . 109.5
H6A C6 H6B . 109.5
C5 C6 H6C . 109.5
H6A C6 H6C . 109.5
H6B C6 H6C . 109.5
C5 C7 H7A . 109.5
C5 C7 H7B . 109.5
H7A C7 H7B . 109.5
C5 C7 H7C . 109.5
H7A C7 H7C . 109.5
H7B C7 H7C . 109.5
C5 C8 H8A . 109.5
C5 C8 H8B . 109.5
H8A C8 H8B . 109.5
C5 C8 H8C . 109.5
H8A C8 H8C . 109.5
H8B C8 H8C . 109.5
C4 N1 C2 . 126.28(19)
C4 N1 H1A . 116.9
C2 N1 H1A . 116.9

loop_
_geom_bond_atom_site_label_1
_geom_bond_atom_site_label_2
_geom_bond_site_symmetry_2
_geom_bond_distance
C1 C3 3_767 1.374(4)
C1 C2 . 1.382(3)
C1 H1 . 0.9300
C2 C3 . 1.382(4)
C2 N1 . 1.419(3)
C3 C1 3_767 1.374(4)
C3 H3 . 0.9300
C4 O1 . 1.225(3)
C4 N1 . 1.342(3)
C4 C5 . 1.528(4)
C5 C7 . 1.519(5)
C5 C8 . 1.526(4)
C5 C6 . 1.528(4)
C6 H6A . 0.9600
C6 H6B . 0.9600
C6 H6C . 0.9600
C7 H7A . 0.9600
C7 H7B . 0.9600
C7 H7C . 0.9600
C8 H8A . 0.9600
C8 H8B . 0.9600
C8 H8C . 0.9600
N1 H1A . 0.8600

loop_
_geom_hbond_atom_site_label_D
_geom_hbond_atom_site_label_H
_geom_hbond_atom_site_label_A
_geom_hbond_site_symmetry_A
_geom_hbond_distance_DH
_geom_hbond_distance_HA
_geom_hbond_distance_DA
_geom_hbond_angle_DHA
N1 H1A O1 4_565 0.86 2.14 2.929(3) 153

loop_
_geom_torsion_atom_site_label_1
_geom_torsion_atom_site_label_2
_geom_torsion_atom_site_label_3
_geom_torsion_atom_site_label_4
_geom_torsion_site_symmetry_1
_geom_torsion_site_symmetry_4
_geom_torsion
C3 C1 C2 C3 3_767 . 0.8(4)
C3 C1 C2 N1 3_767 . -179.1(2)
C1 C2 C3 C1 . 3_767 -0.8(4)
N1 C2 C3 C1 . 3_767 179.1(2)
O1 C4 C5 C7 . . 102.8(3)
N1 C4 C5 C7 . . -74.4(3)
O1 C4 C5 C8 . . -135.9(3)
N1 C4 C5 C8 . . 46.9(3)
O1 C4 C5 C6 . . -16.2(4)
N1 C4 C5 C6 . . 166.6(3)
O1 C4 N1 C2 . . -5.2(4)
C5 C4 N1 C2 . . 172.0(2)
C3 C2 N1 C4 . . -141.6(3)
C1 C2 N1 C4 . . 38.3(4)
